data_2004109
loop_
_publ_author_name
'Fujita, T.'
'Uekusa, H.'
'Ohkubo, A.'
'Shimura, T.'
'Aramaki, K.'
'Nishihara, H.'
'Ohba, S.'

_publ_section_title
;
 Two Cobaltacyclopentadiene Complexes and One Cyclobutadiene Complex
;
_journal_issue 11
_journal_name_full 'Acta Crystallographica Section C'
_journal_page_first 2265
_journal_page_last 2269
_journal_paper_doi 10.1107/S0108270195005993
_journal_volume 51
_journal_year 1995
_chemical_formula_sum 'C55 H40 Co P'
_chemical_formula_weight 790.78
_space_group_IT_number 14
_symmetry_cell_setting monoclinic
_symmetry_space_group_name_Hall '-P 2ybc'
_symmetry_space_group_name_H-M 'P 1 21/c 1'
_atom_type_scat_source IntTabIV
_cell_angle_alpha 90
_cell_angle_beta 103.35(1)
_cell_angle_gamma 90
_cell_formula_units_Z 4
_cell_length_a 15.310(2)
_cell_length_b 22.997(3)
_cell_length_c 11.928(1)
_cell_measurement_reflns_used 33
_cell_measurement_temperature 297
_cell_measurement_theta_max 15
_cell_measurement_theta_min 10
_cell_volume 4086.2(8)
_diffrn_measurement_device 'Rigaku AFC-5 four-circle'
_diffrn_measurement_method \q/2\q
_diffrn_radiation_type MoK\a
_diffrn_radiation_wavelength 0.71073
_diffrn_reflns_av_R_equivalents 0.018
_diffrn_reflns_limit_h_max 16
_diffrn_reflns_limit_h_min -16
_diffrn_reflns_limit_k_max 21
_diffrn_reflns_limit_k_min 0
_diffrn_reflns_limit_l_max 14
_diffrn_reflns_limit_l_min 0
_diffrn_reflns_number 7762
_diffrn_reflns_theta_max 25
_diffrn_standards_decay_% 2.0
_diffrn_standards_interval_count 100
_diffrn_standards_number 5
_exptl_absorpt_coefficient_mu 0.49
_exptl_absorpt_correction_T_max 0.889
_exptl_absorpt_correction_T_min 0.851
_exptl_absorpt_correction_type integration
_exptl_crystal_colour 'deep red'
_exptl_crystal_density_diffrn 1.29
_exptl_crystal_description prism
_exptl_crystal_size_max 0.50
_exptl_crystal_size_mid 0.25
_exptl_crystal_size_min 0.20
_refine_diff_density_max 0.85
_refine_diff_density_min -0.93
_refine_ls_extinction_method none
_refine_ls_goodness_of_fit_obs 1.82
_refine_ls_hydrogen_treatment noref
_refine_ls_number_parameters 513
_refine_ls_number_reflns 3548
_refine_ls_R_factor_obs 0.065
_refine_ls_shift/esd_max 0.20
_refine_ls_structure_factor_coef F
_refine_ls_weighting_details 'w = 1/[\s^2^(|F~o~|) +(0.015|F~o~|)^2^]'
_refine_ls_weighting_scheme calc
_refine_ls_wR_factor_obs 0.059
_reflns_number_observed 3548
_reflns_number_total 7316
_reflns_observed_criterion '|F~o~| > 3\s(|F~o~|)'
_cod_data_source_file cr1111.cif
_cod_data_source_block II
_cod_depositor_comments
;
The following automatic conversions were performed:

'_refine_ls_weighting_scheme' value '1/[\s^2^(|F~o~|)
+(0.015|F~o~|)^2^]' was changed to 'calc'. New tag
'_refine_ls_weighting_details' was created. The value of the new tag
was set to 'w = 1/[\s^2^(|F~o~|) +(0.015|F~o~|)^2^]'.

Automatic conversion script
Id: cif_fix_values 3143 2015-03-26 13:38:13Z robertas 
;
_cod_original_sg_symbol_H-M 'P 21/c'
_cod_original_formula_sum 'C55 H40 Co1 P1'
_cod_database_code 2004109

loop_
_symmetry_equiv_pos_as_xyz
x,y,z
x,1/2-y,1/2+z
-x,-y,-z
-x,1/2+y,1/2-z

loop_
_atom_site_label
_atom_site_fract_x
_atom_site_fract_y
_atom_site_fract_z
_atom_site_B_iso_or_equiv
Co .16056(5) .07592(4) .49433(7) 3.7
P .2821(1) .13022(9) .5413(2) 4.6
C1 .1444(4) .0712(4) .6530(5) 4.3
C2 .1810(4) .0227(3) .7104(5) 4.2
C3 .2216(4) -.0170(3) .6428(5) 4.2
C4 .2201(4) .0018(3) .5331(5) 3.7
C5 .0914(4) .1113(3) .6991(5) 4.5
C6 .0432(5) .1439(4) .7334(6) 5.8
C7 -.0148(5) .1832(5) .7766(6) 6.3
C8 -.0438(6) .2357(5) .7208(8) 7.6
C9 -.0997(6) .2724(4) .765(1) 9.5
C10 -.1285(8) .2548(7) .861(1) 11.3
C11 -.1024(9) .2053(7) .915(1) 10.5
C12 -.0439(5) .1664(5) .8740(8) 8.8
C13 .1786(4) .0098(4) .8340(6) 5.5
C14 .2430(7) .0203(4) .9200(7) 10.1
C15 .2404(9) .0056(4) 1.0318(8) 10.8
C16 .1731(7) -.0180(5) 1.0585(6) 9.0
C17 .1090(7) -.031(1) .973(1) 30
C18 .1123(7) -.017(1) .8583(9) 30
C19 .2619(4) -.0693(4) .6948(6) 4.5
C20 .2930(5) -.1112(3) .7490(6) 4.7
C21 .3259(5) -.1602(3) .8213(6) 4.9
C22 .3025(5) -.1663(4) .9276(7) 6.2
C23 .3328(6) -.2134(4) .9963(7) 7.0
C24 .3845(7) -.2554(4) .9624(8) 7.7
C25 .4092(6) -.2501(4) .8589(8) 7.2
C26 .3786(6) -.2035(4) .7875(6) 5.8
C27 .2511(4) -.0373(3) .4507(5) 3.8
C28 .2153(5) -.0924(4) .4276(7) 5.9
C29 .2424(5) -.1287(4) .3498(8) 6.7
C30 .3071(6) -.1105(4) .2935(7) 6.3
C31 .3430(5) -.0569(4) .3155(7) 6.2
C32 .3145(5) -.0199(3) .3918(6) 5.4
C33 .0667(4) .0341(3) .3637(6) 4.8
C34 .1174(4) .0732(4) .3122(5) 4.7
C35 .1042(4) .1301(4) .3531(6) 4.7
C36 .0447(4) .1258(4) .4270(6) 4.8
C37 .0220(4) .0672(4) .4340(5) 4.4
C38 .3599(4) .1248(3) .4451(6) 4.3
C39 .3275(4) .1325(3) .3276(6) 5.4
C40 .3826(5) .1235(4) .2511(6) 6.0
C41 .4717(5) .1075(4) .2932(7) 5.8
C42 .5050(4) .1023(3) .4088(6) 5.8
C43 .4500(4) .1115(3) .4854(6) 5.2
C44 .2511(4) .2068(3) .5366(6) 4.9
C45 .1895(5) .2267(4) .5967(7) 6.5
C46 .1610(6) .2844(5) .5897(8) 7.3
C47 .1903(6) .3230(4) .5187(8) 8.1
C48 .2524(6) .3049(4) .4592(8) 8.2
C49 .2828(5) .2477(4) .4684(8) 7.0
C50 .3584(4) .1216(5) .6838(6) 6.2
C51 .3927(5) .0668(5) .7175(7) 7.3
C52 .4540(6) .0591(6) .8239(9) 9.9
C53 .4816(8) .111(1) .889(1) 14.6
C54 .4474(8) .1613(9) .858(1) 15.8
C55 .3862(5) .1685(5) .7524(8) 9.7
H8 -.027 .247 .644 7
H9 -.130 .313 .745 10
H10 -.173 .281 .891 11
H11 -.123 .196 .990 11
H12 -.024 .127 .913 9
H14 .301 .040 .905 10
H15 .297 .014 1.098 11
H16 .170 -.024 1.143 9
H17 .059 -.054 .990 31
H18 .060 -.030 .792 30
H22 .263 -.136 .954 6
H23 .318 -.217 1.075 7
H24 .404 -.291 1.014 7
H25 .450 -.281 .835 7
H26 .398 -.201 .708 6
H28 .168 -.107 .471 6
H29 .214 -.169 .333 7
H30 .329 -.136 .234 6
H31 .392 -.044 .276 6
H32 .340 .022 .404 5
H33 .063 -.011 .353 5
H34 .157 .063 .256 5
H35 .133 .167 .331 5
H36 .022 .160 .469 5
H37 -.020 .051 .483 4
H39 .261 .145 .297 5
H40 .357 .128 .163 6
H41 .511 .099 .236 6
H42 .572 .093 .439 6
H43 .476 .108 .573 5
H45 .165 .198 .648 6
H46 .117 .297 .637 7
H47 .166 .366 .512 8
H48 .278 .335 .409 8
H49 .329 .235 .423 7
H51 .374 .030 .664 7
H52 .479 .017 .853 10
H53 .529 .106 .965 15
H54 .468 .194 .914 16
H55 .363 .211 .725 10

loop_
_geom_angle_atom_site_label_1
_geom_angle_atom_site_label_2
_geom_angle_atom_site_label_3
_geom_angle
_geom_angle_publ_flag
P Co C1 94.2(2) yes
P Co C4 96.6(2) yes
C1 Co C4 83.0(3) yes
Co C1 C2 113.6(5) yes
C1 C2 C3 114.6(6) yes
C2 C3 C4 114.6(6) yes
Co C4 C3 114.1(5) yes
P Co C33 147.6(2) no
P Co C34 108.8(2) no
P Co C35 92.0(2) no
P Co C36 112.1(2) no
P Co C37 150.9(2) no
C1 Co C33 118.3(3) no
C1 Co C34 154.9(2) no
C1 Co C35 132.9(3) no
C1 Co C36 96.6(3) no
C1 Co C37 89.0(2) no
C4 Co C33 88.7(2) no
C4 Co C34 103.7(3) no
C4 Co C35 142.4(3) no
C4 Co C36 151.3(3) no
C4 Co C37 112.5(3) no
C33 Co C35 66.0(3) no
C33 Co C34 39.3(3) no
C33 Co C36 66.0(3) no
C33 Co C37 39.7(3) no
C34 Co C35 39.4(3) no
C34 Co C36 65.8(3) no
C34 Co C37 65.9(2) no
C35 Co C37 65.5(3) no
C35 Co C36 39.0(3) no
C36 Co C37 38.9(3) no
Co P C38 115.7(2) no
Co P C44 110.0(2) no
Co P C50 119.6(3) no
C38 P C44 104.3(3) no
C38 P C50 101.8(3) no
C50 P C44 103.8(4) no
Co C1 C5 123.1(5) no
C2 C1 C5 122.9(6) no
C1 C2 C13 123.4(6) no
C3 C2 C13 121.9(6) no
C2 C3 C19 119.2(6) no
C4 C3 C19 126.2(6) no
Co C4 C27 125.3(4) no
C3 C4 C27 120.0(6) no
C1 C5 C6 176.5(7) no
C5 C6 C7 179.2(7) no
C6 C7 C8 121.6(8) no
C6 C7 C12 117.8(9) no
C8 C7 C12 120.5(9) no
C7 C8 C9 120.0(10) no
C8 C9 C10 118.0(10) no
C9 C10 C11 123.0(10) no
C10 C11 C12 121.0(10) no
C7 C12 C11 117.0(10) no
C2 C13 C14 124.0(7) no
C2 C13 C18 121.0(7) no
C14 C13 C18 114.8(8) no
C13 C14 C15 123.0(10) no
C14 C15 C16 124.0(10) no
C15 C16 C17 115.0(10) no
C16 C17 C18 122.0(10) no
C13 C18 C17 122.0(10) no
C3 C19 C20 172.9(8) no
C19 C20 C21 175.0(8) no
C20 C21 C22 119.6(7) no
C21 C22 C23 119.8(8) no
C22 C23 C24 121.3(8) no
C23 C24 C25 120.0(8) no
C24 C25 C26 119.8(8) no
C21 C26 C25 120.7(8) no
C28 C27 C32 117.2(7) no
C4 C27 C32 121.9(6) no
C4 C27 C28 120.9(6) no
C27 C28 C29 121.4(8) no
C28 C29 C30 120.1(8) no
C29 C30 C31 119.2(9) no
C30 C31 C32 120.8(8) no
C27 C32 C31 121.3(7) no
Co C33 C34 71.4(4) no
Co C33 C37 69.8(4) no
C34 C33 C37 107.6(7) no
Co C34 C33 69.3(4) no
Co C34 C35 70.0(4) no
C33 C34 C35 107.3(6) no
Co C35 C36 70.4(4) no
Co C35 C34 70.6(4) no
C34 C35 C36 108.2(7) no
Co C36 C37 69.6(4) no
Co C36 C35 70.6(4) no
C35 C36 C37 108.0(7) no
Co C37 C33 70.4(4) no
Co C37 C36 71.4(4) no
C33 C37 C36 108.8(6) no
P C38 C39 119.4(5) no
P C38 C43 122.3(5) no
C39 C38 C43 118.3(6) no
C38 C39 C40 120.9(6) no
C39 C40 C41 119.6(6) no
C40 C41 C42 119.7(8) no
C41 C42 C43 120.6(6) no
C38 C43 C42 120.6(6) no
P C44 C45 120.4(6) no
P C44 C49 122.9(6) no
C45 C44 C49 116.6(7) no
C44 C45 C46 121.6(8) no
C45 C46 C47 120.7(9) no
C46 C47 C48 119.0(9) no
C47 C48 C49 120.3(9) no
C44 C49 C48 121.7(9) no
P C50 C51 118.9(7) no
P C50 C55 120.9(8) no
C51 C50 C55 120.0(7) no
C50 C51 C52 120.4(9) no
C51 C52 C53 116.0(10) no
C52 C53 C54 123.0(10) no
C53 C54 C55 121(2) no
C50 C55 C54 120.0(10) no

loop_
_geom_bond_atom_site_label_1
_geom_bond_atom_site_label_2
_geom_bond_distance
_geom_bond_publ_flag
Co P 2.204(2) yes
Co C1 1.967(6) yes
Co C4 1.938(6) yes
C1 C2 1.360(10) yes
C2 C3 1.450(10) yes
C3 C4 1.373(9) yes
Co C33 2.094(6) yes
Co C34 2.121(6) yes
Co C35 2.112(7) yes
Co C36 2.109(7) yes
Co C37 2.086(6) yes
P C38 1.839(8) no
P C44 1.822(8) no
P C50 1.837(7) no
C1 C5 1.420(10) no
C2 C13 1.510(10) no
C3 C19 1.420(10) no
C4 C27 1.490(10) no
C5 C6 1.190(10) no
C6 C7 1.440(10) no
C7 C8 1.400(10) no
C7 C12 1.390(10) no
C8 C9 1.39(2) no
C9 C10 1.38(2) no
C10 C11 1.32(2) no
C11 C12 1.43(2) no
C13 C14 1.270(10) no
C13 C18 1.28(2) no
C14 C15 1.380(10) no
C14 C18 2.15(2) no
C15 C16 1.27(2) no
C15 C17 2.14(2) no
C16 C17 1.270(10) no
C17 C18 1.42(2) no
C19 C20 1.200(10) no
C20 C21 1.440(10) no
C21 C22 1.400(10) no
C21 C26 1.400(10) no
C22 C23 1.370(10) no
C23 C24 1.370(10) no
C24 C25 1.380(10) no
C25 C26 1.380(10) no
C27 C28 1.380(10) no
C27 C32 1.380(10) no
C28 C29 1.380(10) no
C29 C30 1.380(10) no
C30 C31 1.350(10) no
C31 C32 1.390(10) no
C33 C34 1.420(10) no
C33 C37 1.420(10) no
C34 C35 1.430(10) no
C35 C36 1.410(10) no
C36 C37 1.400(10) no
C38 C39 1.386(9) no
C38 C43 1.386(9) no
C39 C40 1.390(10) no
C40 C41 1.390(10) no
C41 C42 1.360(10) no
C42 C43 1.390(10) no
C44 C45 1.390(10) no
C44 C49 1.400(10) no
C45 C46 1.390(10) no
C46 C47 1.370(10) no
C47 C48 1.380(10) no
C48 C49 1.390(10) no
C50 C51 1.390(10) no
C50 C55 1.360(10) no
C51 C52 1.400(10) no
C52 C53 1.43(2) no
C53 C54 1.29(3) no
C54 C55 1.40(2) no
